data_7205836
loop_
_publ_author_name
'Pogorzelec-Glaser, Katarzyna'
'Pietraszko, Adam'
'Baran, Jan'
'Hilczer, Bo\.zena'
'Ma\/lecki, Jerzy'
'Po\/lomska, Maria'
'\/Lawniczak, Pawe\/l'

_publ_section_title
;
 Structure and molecular dynamics of bis-1H-1,2,4-triazole succinic
 acid complex crystals
;
_journal_issue 11
_journal_name_full CrystEngComm
_journal_page_first 3698
_journal_paper_doi 10.1039/c0ce00866d
_journal_volume 13
_journal_year 2011
_chemical_formula_sum 'C8 H12 N6 O4'
_chemical_formula_weight 256.24
_chemical_name_common Bis_1H-1,2,4-Triazole_Succinic_Acid
_chemical_name_systematic
;
?
;
_space_group_IT_number 14
_symmetry_cell_setting monoclinic
_symmetry_space_group_name_Hall '-P 2ybc'
_symmetry_space_group_name_H-M 'P 1 21/c 1'
_atom_sites_solution_hydrogens geom
_atom_sites_solution_primary direct
_atom_sites_solution_secondary difmap
_audit_creation_method SHELXL-97
_cell_angle_alpha 90.00
_cell_angle_beta 113.85(3)
_cell_angle_gamma 90.00
_cell_formula_units_Z 2
_cell_length_a 5.3540(11)
_cell_length_b 18.372(4)
_cell_length_c 6.8327(14)
_cell_measurement_temperature 293(2)
_cell_volume 614.7(3)
_computing_cell_refinement 'CRYSALIS VER 170.33.42'
_computing_data_collection 'CRYSALIS VER 170.33.42'
_computing_data_reduction 'CRYSALIS VER 170.33.42'
_computing_molecular_graphics 'DIAMOND 3.1'
_computing_structure_refinement 'SHELXL-97 (Sheldrick, 1997)'
_computing_structure_solution 'SHELXS-97 (Sheldrick, 1990)'
_diffrn_ambient_temperature 293(2)
_diffrn_measured_fraction_theta_full 0.974
_diffrn_measured_fraction_theta_max 0.974
_diffrn_measurement_device_type "'Xcalibur- Oxford Diffraction"
_diffrn_measurement_method CCD
_diffrn_radiation_monochromator graphite
_diffrn_radiation_source 'fine-focus sealed tube'
_diffrn_radiation_type MoK\a
_diffrn_radiation_wavelength 0.71073
_diffrn_reflns_av_R_equivalents 0.0768
_diffrn_reflns_av_sigmaI/netI 0.0722
_diffrn_reflns_limit_h_max 6
_diffrn_reflns_limit_h_min -6
_diffrn_reflns_limit_k_max 22
_diffrn_reflns_limit_k_min -22
_diffrn_reflns_limit_l_max 8
_diffrn_reflns_limit_l_min -8
_diffrn_reflns_number 5852
_diffrn_reflns_theta_full 25.32
_diffrn_reflns_theta_max 25.32
_diffrn_reflns_theta_min 3.26
_exptl_absorpt_coefficient_mu 0.113
_exptl_absorpt_correction_type none
_exptl_crystal_colour colourless
_exptl_crystal_density_diffrn 1.384
_exptl_crystal_density_method 'not measured'
_exptl_crystal_description 'irregular cuboid'
_exptl_crystal_F_000 268
_exptl_crystal_size_max 0.28
_exptl_crystal_size_mid 0.24
_exptl_crystal_size_min 0.21
_refine_diff_density_max 0.165
_refine_diff_density_min -0.125
_refine_diff_density_rms 0.036
_refine_ls_extinction_coef 0.0124(10)
_refine_ls_extinction_expression Fc^*^=kFc[1+0.001xFc^2^\l^3^/sin(2\q)]^-1/4^
_refine_ls_extinction_method SHELXL
_refine_ls_goodness_of_fit_ref 1.179
_refine_ls_hydrogen_treatment refall
_refine_ls_matrix_type full
_refine_ls_number_parameters 108
_refine_ls_number_reflns 1097
_refine_ls_number_restraints 0
_refine_ls_restrained_S_all 1.179
_refine_ls_R_factor_all 0.1311
_refine_ls_R_factor_gt 0.0566
_refine_ls_shift/su_max 0.171
_refine_ls_shift/su_mean 0.030
_refine_ls_structure_factor_coef Fsqd
_refine_ls_weighting_details 'calc w=1/[\s^2^(Fo^2^)+(0.0200P)^2^+0.0200P] where P=(Fo^2^+2Fc^2^)/3'
_refine_ls_weighting_scheme calc
_refine_ls_wR_factor_gt 0.0782
_refine_ls_wR_factor_ref 0.0886
_reflns_number_gt 578
_reflns_number_total 1097
_reflns_threshold_expression >2sigma(I)
_cod_data_source_file c0ce00866d.txt
_cod_data_source_block p21cc
_cod_depositor_comments
;
The following automatic conversions were performed:
'_symmetry_cell_setting' value 'MONOCLINIC' changed to 'monoclinic'
according to '/home/saulius/struct/CIF-dictionaries/cif_core.dic'
dictionary named 'cif_core.dic' version 2.4.1 from 2010-06-29.

Automatic conversion script
Id: cif_fix_enum 1555 2011-01-17 13:19:09Z saulius 
;
_cod_original_cell_volume 614.7(2)
_cod_original_sg_symbol_H-M P2(1)/C
_cod_database_code 7205836

loop_
_symmetry_equiv_pos_as_xyz
'x, y, z'
'-x, y+1/2, -z+1/2'
'-x, -y, -z'
'x, -y-1/2, z-1/2'

loop_
_atom_site_label
_atom_site_type_symbol
_atom_site_fract_x
_atom_site_fract_y
_atom_site_fract_z
_atom_site_U_iso_or_equiv
_atom_site_adp_type
_atom_site_occupancy
_atom_site_symmetry_multiplicity
_atom_site_calc_flag
_atom_site_refinement_flags
_atom_site_disorder_assembly
_atom_site_disorder_group
O1 O 1.07950(15) 0.46668(4) 0.78915(13) 0.0655(3) Uani 1 1 d . . .
O2 O 0.79552(16) 0.39051(4) 0.55199(12) 0.0692(3) Uani 1 1 d . . .
C1 C 0.8409(2) 0.44894(6) 0.64062(17) 0.0464(4) Uani 1 1 d . . .
C2 C 0.6342(2) 0.50881(6) 0.59169(18) 0.0506(4) Uani 1 1 d . . .
N1 N 0.62587(19) 0.24592(5) 0.46956(13) 0.0569(4) Uani 1 1 d . . .
N2 N 0.83274(18) 0.19958(5) 0.57407(15) 0.0602(4) Uani 1 1 d . . .
C3 C 0.7074(2) 0.13663(6) 0.53434(18) 0.0571(4) Uani 1 1 d . . .
N4 N 0.43703(17) 0.14002(5) 0.41153(14) 0.0554(3) Uani 1 1 d . . .
C5 C 0.3960(2) 0.21029(6) 0.37466(19) 0.0572(5) Uani 1 1 d . . .
HO1 H 1.190(2) 0.4237(6) 0.8181(16) 0.099(4) Uiso 1 1 d . . .
H21 H 0.6050(18) 0.5200(5) 0.7208(13) 0.052(3) Uiso 1 1 d . . .
H22 H 0.7054(18) 0.5494(5) 0.5633(14) 0.062(3) Uiso 1 1 d . . .
H1 H 0.658(2) 0.2917(6) 0.4803(15) 0.080(4) Uiso 1 1 d . . .
H3 H 0.8147(19) 0.0871(6) 0.5959(14) 0.072(3) Uiso 1 1 d . . .
H5 H 0.216(2) 0.2354(6) 0.2883(14) 0.078(4) Uiso 1 1 d . . .

loop_
_atom_site_aniso_label
_atom_site_aniso_U_11
_atom_site_aniso_U_22
_atom_site_aniso_U_33
_atom_site_aniso_U_23
_atom_site_aniso_U_13
_atom_site_aniso_U_12
O1 0.0413(4) 0.0435(4) 0.0877(6) -0.0079(4) 0.0013(4) 0.0074(4)
O2 0.0626(5) 0.0403(4) 0.0850(5) -0.0119(4) 0.0095(4) 0.0064(4)
C1 0.0372(6) 0.0350(6) 0.0614(7) 0.0006(5) 0.0142(5) 0.0002(5)
C2 0.0404(7) 0.0364(6) 0.0669(7) -0.0043(6) 0.0132(5) 0.0044(6)
N1 0.0501(6) 0.0344(5) 0.0747(6) -0.0028(5) 0.0133(5) -0.0046(5)
N2 0.0371(5) 0.0484(6) 0.0788(7) -0.0050(5) 0.0066(5) -0.0016(5)
C3 0.0439(7) 0.0436(7) 0.0702(8) -0.0005(6) 0.0090(6) 0.0023(6)
N4 0.0358(5) 0.0441(5) 0.0713(6) -0.0011(5) 0.0062(5) -0.0078(5)
C5 0.0417(7) 0.0504(7) 0.0659(8) 0.0026(6) 0.0077(6) 0.0021(6)

loop_
_atom_type_symbol
_atom_type_description
_atom_type_scat_dispersion_real
_atom_type_scat_dispersion_imag
_atom_type_scat_source
C C 0.0033 0.0016 'International Tables Vol C Tables 4.2.6.8 and 6.1.1.4'
H H 0.0000 0.0000 'International Tables Vol C Tables 4.2.6.8 and 6.1.1.4'
N N 0.0061 0.0033 'International Tables Vol C Tables 4.2.6.8 and 6.1.1.4'
O O 0.0106 0.0060 'International Tables Vol C Tables 4.2.6.8 and 6.1.1.4'

loop_
_geom_angle_atom_site_label_1
_geom_angle_atom_site_label_2
_geom_angle_atom_site_label_3
_geom_angle
_geom_angle_site_symmetry_1
_geom_angle_site_symmetry_3
_geom_angle_publ_flag
C1 O1 HO1 106.4(6) . . ?
O2 C1 O1 122.99(10) . . ?
O2 C1 C2 124.02(9) . . ?
O1 C1 C2 112.99(9) . . ?
C1 C2 C2 113.36(11) . 3_666 ?
C1 C2 H21 109.0(5) . . ?
C2 C2 H21 110.4(5) 3_666 . ?
C1 C2 H22 108.6(6) . . ?
C2 C2 H22 110.2(5) 3_666 . ?
H21 C2 H22 105.0(8) . . ?
C5 N1 N2 110.61(9) . . ?
C5 N1 H1 130.6(7) . . ?
N2 N1 H1 118.7(7) . . ?
C3 N2 N1 101.85(9) . . ?
N2 C3 N4 114.78(10) . . ?
N2 C3 H3 121.5(5) . . ?
N4 C3 H3 123.8(5) . . ?
C5 N4 C3 102.60(9) . . ?
N1 C5 N4 110.16(9) . . ?
N1 C5 H5 122.7(6) . . ?
N4 C5 H5 127.1(6) . . ?

loop_
_geom_bond_atom_site_label_1
_geom_bond_atom_site_label_2
_geom_bond_distance
_geom_bond_site_symmetry_2
_geom_bond_publ_flag
O1 C1 1.3112(12) . ?
O1 HO1 0.960(11) . ?
O2 C1 1.2080(13) . ?
C1 C2 1.4992(15) . ?
C2 C2 1.5112(19) 3_666 ?
C2 H21 0.978(10) . ?
C2 H22 0.893(10) . ?
N1 C5 1.3107(14) . ?
N1 N2 1.3499(12) . ?
N1 H1 0.855(11) . ?
N2 C3 1.3093(15) . ?
C3 N4 1.3494(14) . ?
C3 H3 1.067(10) . ?
N4 C5 1.3166(14) . ?
C5 H5 1.015(10) . ?

loop_
_geom_hbond_atom_site_label_D
_geom_hbond_atom_site_label_H
_geom_hbond_atom_site_label_A
_geom_hbond_distance_DH
_geom_hbond_distance_HA
_geom_hbond_distance_DA
_geom_hbond_angle_DHA
_geom_hbond_site_symmetry_A
O1 HO1 N4 0.960(11) 1.685(11) 2.6291(12) 167.1(9) 4_666
N1 H1 O2 0.855(11) 1.946(11) 2.7901(12) 169.0(9) .
C5 H5 N2 1.015(10) 2.313(10) 3.3236(17) 173.5(10) 4_465

loop_
_geom_torsion_atom_site_label_1
_geom_torsion_atom_site_label_2
_geom_torsion_atom_site_label_3
_geom_torsion_atom_site_label_4
_geom_torsion
_geom_torsion_site_symmetry_1
_geom_torsion_site_symmetry_2
_geom_torsion_site_symmetry_3
_geom_torsion_site_symmetry_4
_geom_torsion_publ_flag
O2 C1 C2 C2 -4.0(2) . . . 3_666 ?
O1 C1 C2 C2 175.28(13) . . . 3_666 ?
C5 N1 N2 C3 -0.43(14) . . . . ?
N1 N2 C3 N4 0.34(15) . . . . ?
N2 C3 N4 C5 -0.11(15) . . . . ?
N2 N1 C5 N4 0.40(16) . . . . ?
C3 N4 C5 N1 -0.17(15) . . . . ?
